data_7158828
loop_
_publ_author_name
'Chen, Lianmei'
'Zhou, Chuang'
'Li, Jing'
'Li, Jun'
'Guo, Xiaoqiang'
'Kang, Tai-Ran'

_publ_section_title
;
 Copper-catalyzed reactions of \a,\b-unsaturated N-tosylhydrazones with
 diaryliodonium salts to construct N-arylpyrazoles and diaryl sulfones
;
_journal_name_full 'Organic &amp; Biomolecular Chemistry'
_journal_paper_doi 10.1039/D2OB01338J
_journal_year 2022
_chemical_formula_moiety 'C16 H18 O2 S'
_chemical_formula_sum 'C16 H18 O2 S'
_chemical_formula_weight 274.36
_space_group_crystal_system monoclinic
_space_group_IT_number 14
_space_group_name_Hall '-P 2ybc'
_space_group_name_H-M_alt 'P 1 21/c 1'
_atom_sites_solution_hydrogens geom
_atom_sites_solution_primary direct
_audit_creation_date 2018-11-20
_audit_creation_method
;
Olex2 1.2
(compiled 2018.05.29 svn.r3508 for OlexSys, GUI svn.r5506)
;
_audit_update_record
;
2019-04-17 deposited with the CCDC.	2022-08-17 downloaded from the CCDC.
;
_cell_angle_alpha 90
_cell_angle_beta 110.298(4)
_cell_angle_gamma 90
_cell_formula_units_Z 4
_cell_length_a 8.1266(3)
_cell_length_b 24.3656(8)
_cell_length_c 7.7718(2)
_cell_measurement_reflns_used 2609
_cell_measurement_temperature 295.13(10)
_cell_measurement_theta_max 72.4290
_cell_measurement_theta_min 6.0950
_cell_volume 1443.33(9)
_computing_cell_refinement 'CrysAlisPro 1.171.38.46 (Rigaku OD, 2015)'
_computing_data_collection 'CrysAlisPro 1.171.38.46 (Rigaku OD, 2015)'
_computing_data_reduction 'CrysAlisPro 1.171.38.46 (Rigaku OD, 2015)'
_computing_molecular_graphics 'Olex2 (Dolomanov et al., 2009)'
_computing_publication_material 'Olex2 (Dolomanov et al., 2009)'
_computing_structure_refinement 'ShelXL (Sheldrick, 2015)'
_computing_structure_solution 'ShelXT (Sheldrick, 2015)'
_diffrn_ambient_environment air
_diffrn_ambient_temperature 295.13(10)
_diffrn_detector 'CCD plate'
_diffrn_detector_area_resol_mean 15.9595
_diffrn_detector_type EosS2
_diffrn_measured_fraction_theta_full 1.000
_diffrn_measured_fraction_theta_max 0.972
_diffrn_measurement_details
;
List of Runs (angles in degrees, time in seconds):

  # Type    Start    End  Width  t~exp~   \w     \q     \k     \f   Frames
#--------------------------------------------------------------------------
  1  \w    -53.00  31.00   1.00    1.20    --  -36.29  57.00 -30.00   84
  2  \w   -105.00 -17.00   1.00    1.20    --  -36.29 -38.00 -60.00   88
  3  \w     20.00 104.00   1.00    1.20    --   36.29  57.00 -90.00   84
  4  \w    -31.00  53.00   1.00    1.20    --   36.29 -57.00  90.00   84
  5  \w     23.00  90.00   1.00    1.20    --   36.29-125.00-180.00   67
  6  \w     39.00 115.00   1.00    4.81    --  108.71-111.00-180.00   76
  7  \w     91.00 176.00   1.00    4.81    --  108.71  61.00  60.00   85
  8  \w     91.00 176.00   1.00    4.81    --  108.71  61.00 -60.00   85
  9  \w     39.00 109.00   1.00    4.81    --  108.71 -94.00  60.00   70
 10  \w    100.00 178.00   1.00    4.81    --  108.71 111.00-120.00   78
 11  \w     39.00 130.00   1.00    4.81    --  108.71 -30.00 -60.00   91
 12  \w     42.00 127.00   1.00    4.81    --  108.71 -61.00 150.00   85
 13  \w   -105.00 -17.00   1.00    1.20    --  -36.29 -38.00  30.00   88
 14  \w    -53.00  31.00   1.00    1.20    --  -36.29  57.00  60.00   84
 15  \w     20.00 104.00   1.00    1.20    --   36.29  57.00-180.00   84
 16  \w     91.00 165.00   1.00    4.81    --  108.71  45.00 120.00   74
;
_diffrn_measurement_device 'four-circle diffractometer'
_diffrn_measurement_device_type 'New Gemini, Dual, Cu at zero, EosS2'
_diffrn_measurement_method '\w scans'
_diffrn_orient_matrix_type 'CrysAlisPro convention (1999,Acta A55,543-557)'
_diffrn_orient_matrix_UB_11 0.0622227000
_diffrn_orient_matrix_UB_12 -0.0600352000
_diffrn_orient_matrix_UB_13 0.0086791000
_diffrn_orient_matrix_UB_21 0.1921031000
_diffrn_orient_matrix_UB_22 0.0195665000
_diffrn_orient_matrix_UB_23 0.0669866000
_diffrn_orient_matrix_UB_31 0.0071242000
_diffrn_orient_matrix_UB_32 -0.0039553000
_diffrn_orient_matrix_UB_33 0.2002460000
_diffrn_radiation_monochromator graphite
_diffrn_radiation_probe x-ray
_diffrn_radiation_type CuK\a
_diffrn_radiation_wavelength 1.54184
_diffrn_reflns_av_R_equivalents 0.0314
_diffrn_reflns_av_unetI/netI 0.0274
_diffrn_reflns_Laue_measured_fraction_full 1.000
_diffrn_reflns_Laue_measured_fraction_max 0.972
_diffrn_reflns_limit_h_max 9
_diffrn_reflns_limit_h_min -9
_diffrn_reflns_limit_k_max 29
_diffrn_reflns_limit_k_min -29
_diffrn_reflns_limit_l_max 9
_diffrn_reflns_limit_l_min -6
_diffrn_reflns_number 8456
_diffrn_reflns_point_group_measured_fraction_full 1.000
_diffrn_reflns_point_group_measured_fraction_max 0.972
_diffrn_reflns_theta_full 67.684
_diffrn_reflns_theta_max 72.863
_diffrn_reflns_theta_min 3.628
_diffrn_source 'fine-focus sealed X-ray tube'
_diffrn_source_type 'Enhance (Cu) X-ray Source'
_exptl_absorpt_coefficient_mu 1.948
_exptl_absorpt_correction_T_max 1.00000
_exptl_absorpt_correction_T_min 0.63561
_exptl_absorpt_correction_type multi-scan
_exptl_absorpt_process_details
;
CrysAlisPro 1.171.38.46 (Rigaku Oxford Diffraction, 2015)
Empirical absorption correction using spherical harmonics,
 implemented in SCALE3 ABSPACK scaling algorithm.
;
_exptl_crystal_colour 'clear light colourless'
_exptl_crystal_colour_lustre clear
_exptl_crystal_colour_modifier light
_exptl_crystal_colour_primary colourless
_exptl_crystal_density_diffrn 1.263
_exptl_crystal_description plate
_exptl_crystal_F_000 584
_exptl_crystal_size_max 0.7
_exptl_crystal_size_mid 0.3
_exptl_crystal_size_min 0.1
_refine_diff_density_max 0.393
_refine_diff_density_min -0.322
_refine_diff_density_rms 0.056
_refine_ls_extinction_method none
_refine_ls_goodness_of_fit_ref 1.048
_refine_ls_hydrogen_treatment constr
_refine_ls_matrix_type full
_refine_ls_number_parameters 176
_refine_ls_number_reflns 2802
_refine_ls_number_restraints 0
_refine_ls_restrained_S_all 1.048
_refine_ls_R_factor_all 0.0645
_refine_ls_R_factor_gt 0.0556
_refine_ls_shift/su_max 0.000
_refine_ls_shift/su_mean 0.000
_refine_ls_structure_factor_coef Fsqd
_refine_ls_weighting_details 'w=1/[\s^2^(Fo^2^)+(0.1100P)^2^+0.1447P] where P=(Fo^2^+2Fc^2^)/3'
_refine_ls_weighting_scheme calc
_refine_ls_wR_factor_gt 0.1556
_refine_ls_wR_factor_ref 0.1680
_reflns_Friedel_coverage 0.000
_reflns_number_gt 2337
_reflns_number_total 2802
_reflns_threshold_expression 'I > 2\s(I)'
_cod_data_source_file d2ob01338j2.cif
_cod_data_source_block cd-lj-4b
_cod_database_code 7158828
_shelx_shelxl_version_number 2014/7
_shelx_space_group_comment
;
The symmetry employed for this shelxl refinement is uniquely defined
by the following loop, which should always be used as a source of
symmetry information in preference to the above space-group names.
They are only intended as comments.
;
_reflns_odcompleteness_completeness 99.96
_reflns_odcompleteness_iscentric 1
_reflns_odcompleteness_theta 66.97
_olex2_refinement_description
;
1. Fixed Uiso
 At 1.2 times of:
  All C(H) groups
 At 1.5 times of:
  All C(H,H,H) groups
2.a Aromatic/amide H refined with riding coordinates:
 C12(H12), C5(H5), C10(H10), C4(H4), C1(H1), C2(H2)
2.b Idealised Me refined as rotating group:
 C15(H15A,H15B,H15C), C14(H14A,H14B,H14C), C16(H16A,H16B,H16C), C7(H7A,H7B,H7C)
;
_olex2_submission_special_instructions 'No special instructions were received'
_oxdiff_exptl_absorpt_empirical_details
;
Empirical correction (ABSPACK) includes:
- Absorption correction using spherical harmonics
- Frame scaling
- Detector area scaling
;
_oxdiff_exptl_absorpt_empirical_full_max 1.444
_oxdiff_exptl_absorpt_empirical_full_min 0.718

loop_
_space_group_symop_operation_xyz
'x, y, z'
'-x, y+1/2, -z+1/2'
'-x, -y, -z'
'x, -y-1/2, z-1/2'

loop_
_atom_site_label
_atom_site_type_symbol
_atom_site_fract_x
_atom_site_fract_y
_atom_site_fract_z
_atom_site_U_iso_or_equiv
_atom_site_adp_type
_atom_site_occupancy
_atom_site_site_symmetry_order
_atom_site_calc_flag
_atom_site_refinement_flags_posn
_atom_site_refinement_flags_adp
_atom_site_refinement_flags_occupancy
_atom_site_disorder_assembly
_atom_site_disorder_group
S1 S 0.70227(7) 0.37895(2) 0.03173(7) 0.0549(2) Uani 1 1 d . . . . .
O1 O 0.5900(3) 0.41092(8) -0.1185(2) 0.0747(5) Uani 1 1 d . . . . .
O2 O 0.8717(3) 0.36458(8) 0.0261(3) 0.0767(6) Uani 1 1 d . . . . .
C13 C 0.6693(3) 0.26647(9) 0.0773(3) 0.0485(5) Uani 1 1 d . . . . .
C12 C 0.5662(3) 0.22074(9) 0.0738(3) 0.0540(5) Uani 1 1 d . . . . .
H12 H 0.6184 0.1862 0.0901 0.065 Uiso 1 1 calc R . . . .
C6 C 0.7359(3) 0.41602(8) 0.2374(3) 0.0505(5) Uani 1 1 d . . . . .
C9 C 0.4101(3) 0.32348(9) 0.0349(3) 0.0508(5) Uani 1 1 d . . . . .
C11 C 0.3899(3) 0.22435(9) 0.0471(3) 0.0551(5) Uani 1 1 d . . . . .
C8 C 0.5875(3) 0.31812(8) 0.0522(3) 0.0457(4) Uani 1 1 d . . . . .
C5 C 0.8188(4) 0.39118(10) 0.4037(3) 0.0628(6) Uani 1 1 d . . . . .
H5 H 0.8540 0.3547 0.4087 0.075 Uiso 1 1 calc R . . . .
C3 C 0.7991(3) 0.47448(10) 0.5601(4) 0.0637(6) Uani 1 1 d . . . . .
C10 C 0.3163(3) 0.27601(10) 0.0332(3) 0.0555(5) Uani 1 1 d . . . . .
H10 H 0.1990 0.2790 0.0222 0.067 Uiso 1 1 calc R . . . .
C4 C 0.8496(4) 0.42078(12) 0.5636(4) 0.0711(7) Uani 1 1 d . . . . .
H4 H 0.9059 0.4038 0.6760 0.085 Uiso 1 1 calc R . . . .
C1 C 0.6836(4) 0.46975(10) 0.2297(4) 0.0764(8) Uani 1 1 d . . . . .
H1 H 0.6272 0.4867 0.1174 0.092 Uiso 1 1 calc R . . . .
C15 C 0.2807(4) 0.17349(12) 0.0342(4) 0.0774(8) Uani 1 1 d . . . . .
H15A H 0.2214 0.1643 -0.0924 0.116 Uiso 1 1 calc GR . . . .
H15B H 0.1957 0.1801 0.0922 0.116 Uiso 1 1 calc GR . . . .
H15C H 0.3553 0.1436 0.0948 0.116 Uiso 1 1 calc GR . . . .
C14 C 0.3143(3) 0.37752(11) 0.0208(4) 0.0707(7) Uani 1 1 d . . . . .
H14A H 0.3776 0.4006 0.1225 0.106 Uiso 1 1 calc GR . . . .
H14B H 0.1986 0.3708 0.0230 0.106 Uiso 1 1 calc GR . . . .
H14C H 0.3059 0.3954 -0.0919 0.106 Uiso 1 1 calc GR . . . .
C16 C 0.8601(3) 0.25543(12) 0.1086(4) 0.0674(7) Uani 1 1 d . . . . .
H16A H 0.8873 0.2180 0.1466 0.101 Uiso 1 1 calc GR . . . .
H16B H 0.9319 0.2796 0.2023 0.101 Uiso 1 1 calc GR . . . .
H16C H 0.8826 0.2617 -0.0032 0.101 Uiso 1 1 calc GR . . . .
C2 C 0.7163(4) 0.49815(11) 0.3920(5) 0.0826(9) Uani 1 1 d . . . . .
H2 H 0.6810 0.5346 0.3872 0.099 Uiso 1 1 calc R . . . .
C7 C 0.8339(5) 0.50592(14) 0.7361(5) 0.0948(11) Uani 1 1 d . . . . .
H7A H 0.7378 0.5008 0.7795 0.142 Uiso 1 1 calc GR . . . .
H7B H 0.8458 0.5442 0.7143 0.142 Uiso 1 1 calc GR . . . .
H7C H 0.9401 0.4928 0.8266 0.142 Uiso 1 1 calc GR . . . .

loop_
_atom_site_aniso_label
_atom_site_aniso_U_11
_atom_site_aniso_U_22
_atom_site_aniso_U_33
_atom_site_aniso_U_23
_atom_site_aniso_U_13
_atom_site_aniso_U_12
S1 0.0556(4) 0.0624(4) 0.0515(3) 0.0014(2) 0.0246(3) -0.0122(2)
O1 0.0884(13) 0.0808(12) 0.0511(9) 0.0140(8) 0.0191(9) -0.0180(10)
O2 0.0681(11) 0.0883(13) 0.0927(14) -0.0103(11) 0.0518(10) -0.0190(9)
C13 0.0429(10) 0.0614(12) 0.0418(10) -0.0073(8) 0.0155(8) -0.0015(8)
C12 0.0556(12) 0.0540(12) 0.0488(11) -0.0021(9) 0.0137(9) 0.0026(9)
C6 0.0466(10) 0.0480(10) 0.0556(11) 0.0050(9) 0.0161(9) -0.0054(8)
C9 0.0464(11) 0.0585(12) 0.0502(11) -0.0010(9) 0.0202(9) 0.0002(8)
C11 0.0532(11) 0.0620(13) 0.0465(11) 0.0021(9) 0.0128(9) -0.0111(9)
C8 0.0437(10) 0.0548(11) 0.0421(9) -0.0040(8) 0.0192(8) -0.0065(8)
C5 0.0757(16) 0.0515(12) 0.0586(13) 0.0042(10) 0.0199(11) 0.0069(10)
C3 0.0680(15) 0.0583(13) 0.0697(14) -0.0110(11) 0.0302(12) -0.0192(11)
C10 0.0400(10) 0.0695(14) 0.0581(13) 0.0016(10) 0.0186(9) -0.0063(9)
C4 0.0842(18) 0.0699(16) 0.0547(13) 0.0043(11) 0.0184(12) -0.0021(13)
C1 0.0899(19) 0.0523(13) 0.0688(15) 0.0089(11) 0.0044(14) 0.0051(12)
C15 0.0694(16) 0.0690(16) 0.0861(19) 0.0077(14) 0.0173(14) -0.0186(12)
C14 0.0570(14) 0.0658(15) 0.095(2) -0.0025(13) 0.0334(13) 0.0067(10)
C16 0.0477(12) 0.0788(16) 0.0771(16) -0.0130(13) 0.0234(11) 0.0053(11)
C2 0.095(2) 0.0474(13) 0.096(2) -0.0073(13) 0.0201(17) 0.0035(12)
C7 0.114(3) 0.087(2) 0.096(2) -0.0358(18) 0.052(2) -0.0356(19)

loop_
_atom_type_symbol
_atom_type_description
_atom_type_scat_dispersion_real
_atom_type_scat_dispersion_imag
_atom_type_scat_source
C C 0.0181 0.0091 'International Tables Vol C Tables 4.2.6.8 and 6.1.1.4'
H H 0.0000 0.0000 'International Tables Vol C Tables 4.2.6.8 and 6.1.1.4'
O O 0.0492 0.0322 'International Tables Vol C Tables 4.2.6.8 and 6.1.1.4'
S S 0.3331 0.5567 'International Tables Vol C Tables 4.2.6.8 and 6.1.1.4'

loop_
_geom_angle_atom_site_label_1
_geom_angle_atom_site_label_2
_geom_angle_atom_site_label_3
_geom_angle
_geom_angle_site_symmetry_1
_geom_angle_site_symmetry_3
_geom_angle_publ_flag
O1 S1 C6 108.19(12) . . ?
O1 S1 C8 108.54(10) . . ?
O2 S1 O1 116.93(13) . . ?
O2 S1 C6 107.60(11) . . ?
O2 S1 C8 109.64(11) . . ?
C6 S1 C8 105.32(9) . . ?
C12 C13 C8 117.59(19) . . ?
C12 C13 C16 116.1(2) . . ?
C8 C13 C16 126.3(2) . . ?
C13 C12 H12 118.6 . . ?
C11 C12 C13 122.7(2) . . ?
C11 C12 H12 118.6 . . ?
C5 C6 S1 119.72(18) . . ?
C1 C6 S1 119.90(19) . . ?
C1 C6 C5 120.4(2) . . ?
C8 C9 C14 124.9(2) . . ?
C10 C9 C8 117.8(2) . . ?
C10 C9 C14 117.3(2) . . ?
C12 C11 C10 118.0(2) . . ?
C12 C11 C15 121.0(2) . . ?
C10 C11 C15 121.0(2) . . ?
C13 C8 S1 121.26(15) . . ?
C13 C8 C9 121.08(19) . . ?
C9 C8 S1 117.61(16) . . ?
C6 C5 H5 120.2 . . ?
C6 C5 C4 119.5(2) . . ?
C4 C5 H5 120.2 . . ?
C4 C3 C2 117.7(2) . . ?
C4 C3 C7 120.5(3) . . ?
C2 C3 C7 121.8(3) . . ?
C9 C10 H10 118.7 . . ?
C11 C10 C9 122.6(2) . . ?
C11 C10 H10 118.7 . . ?
C5 C4 H4 119.3 . . ?
C3 C4 C5 121.4(2) . . ?
C3 C4 H4 119.3 . . ?
C6 C1 H1 120.7 . . ?
C6 C1 C2 118.7(2) . . ?
C2 C1 H1 120.7 . . ?
C11 C15 H15A 109.5 . . ?
C11 C15 H15B 109.5 . . ?
C11 C15 H15C 109.5 . . ?
H15A C15 H15B 109.5 . . ?
H15A C15 H15C 109.5 . . ?
H15B C15 H15C 109.5 . . ?
C9 C14 H14A 109.5 . . ?
C9 C14 H14B 109.5 . . ?
C9 C14 H14C 109.5 . . ?
H14A C14 H14B 109.5 . . ?
H14A C14 H14C 109.5 . . ?
H14B C14 H14C 109.5 . . ?
C13 C16 H16A 109.5 . . ?
C13 C16 H16B 109.5 . . ?
C13 C16 H16C 109.5 . . ?
H16A C16 H16B 109.5 . . ?
H16A C16 H16C 109.5 . . ?
H16B C16 H16C 109.5 . . ?
C3 C2 C1 122.3(2) . . ?
C3 C2 H2 118.8 . . ?
C1 C2 H2 118.8 . . ?
C3 C7 H7A 109.5 . . ?
C3 C7 H7B 109.5 . . ?
C3 C7 H7C 109.5 . . ?
H7A C7 H7B 109.5 . . ?
H7A C7 H7C 109.5 . . ?
H7B C7 H7C 109.5 . . ?

loop_
_geom_bond_atom_site_label_1
_geom_bond_atom_site_label_2
_geom_bond_distance
_geom_bond_site_symmetry_2
_geom_bond_publ_flag
S1 O1 1.4363(18) . ?
S1 O2 1.436(2) . ?
S1 C6 1.773(2) . ?
S1 C8 1.787(2) . ?
C13 C12 1.389(3) . ?
C13 C8 1.405(3) . ?
C13 C16 1.508(3) . ?
C12 H12 0.9300 . ?
C12 C11 1.378(3) . ?
C6 C5 1.373(3) . ?
C6 C1 1.371(3) . ?
C9 C8 1.407(3) . ?
C9 C10 1.383(3) . ?
C9 C14 1.514(3) . ?
C11 C10 1.382(3) . ?
C11 C15 1.507(3) . ?
C5 H5 0.9300 . ?
C5 C4 1.383(4) . ?
C3 C4 1.369(4) . ?
C3 C2 1.372(4) . ?
C3 C7 1.506(4) . ?
C10 H10 0.9300 . ?
C4 H4 0.9300 . ?
C1 H1 0.9300 . ?
C1 C2 1.381(4) . ?
C15 H15A 0.9600 . ?
C15 H15B 0.9600 . ?
C15 H15C 0.9600 . ?
C14 H14A 0.9600 . ?
C14 H14B 0.9600 . ?
C14 H14C 0.9600 . ?
C16 H16A 0.9600 . ?
C16 H16B 0.9600 . ?
C16 H16C 0.9600 . ?
C2 H2 0.9300 . ?
C7 H7A 0.9600 . ?
C7 H7B 0.9600 . ?
C7 H7C 0.9600 . ?
